data_4315756
loop_
_publ_author_name
'Vilma R. Bojan'
'Eduardo J. Fern\'andez'
'Antonio Laguna'
'Jos\'e M. L\'opez-de-Luzuriaga'
'Miguel Monge'
'M. Elena Olmos'
'Raquel C. Puelles'
'Cristian Silvestru'

_publ_section_title
;
 Study of the Coordination Abilities of Stibine Ligands to Gold(I)
;
_journal_name_full 'Inorganic Chemistry'
_journal_page_first 5530
_journal_page_last 5541
_journal_paper_doi 10.1021/ic1003484
_journal_volume 49
_journal_year 2010
_chemical_formula_moiety 'C54 H66 Au Sb2, F6 Sb'
_chemical_formula_sum 'C54 H66 Au F6 Sb3'
_chemical_formula_weight 1391.28
_chemical_name_systematic
;
 ?
;
_space_group_IT_number 152
_symmetry_cell_setting trigonal
_symmetry_space_group_name_Hall 'P 31 2"'
_symmetry_space_group_name_H-M 'P 31 2 1'
_atom_sites_solution_hydrogens geom
_atom_sites_solution_primary direct
_atom_sites_solution_secondary difmap
_audit_creation_method SHELXL-97
_cell_angle_alpha 90.00
_cell_angle_beta 90.00
_cell_angle_gamma 120.00
_cell_formula_units_Z 3
_cell_length_a 15.574(8)
_cell_length_b 15.574(8)
_cell_length_c 20.34(2)
_cell_measurement_reflns_used 6184
_cell_measurement_temperature 297(2)
_cell_measurement_theta_max 23.97
_cell_measurement_theta_min 2.51
_cell_volume 4272(5)
_computing_cell_refinement 'Bruker SMART'
_computing_data_collection 'Bruker SMART'
_computing_data_reduction 'Bruker SAINT'
_computing_molecular_graphics 'Bruker SHELXTL'
_computing_publication_material 'Bruker SHELXTL'
_computing_structure_refinement 'Bruker SHELXTL'
_computing_structure_solution 'Bruker SHELXTL'
_diffrn_ambient_temperature 297(2)
_diffrn_measured_fraction_theta_full 0.999
_diffrn_measured_fraction_theta_max 0.999
_diffrn_measurement_device_type 'CCD area detector'
_diffrn_measurement_method 'phi and omega scans'
_diffrn_radiation_monochromator graphite
_diffrn_radiation_source 'fine-focus sealed tube'
_diffrn_radiation_type MoK\a
_diffrn_radiation_wavelength 0.71073
_diffrn_reflns_av_R_equivalents 0.0673
_diffrn_reflns_av_sigmaI/netI 0.0594
_diffrn_reflns_limit_h_max 18
_diffrn_reflns_limit_h_min -18
_diffrn_reflns_limit_k_max 18
_diffrn_reflns_limit_k_min -18
_diffrn_reflns_limit_l_max 24
_diffrn_reflns_limit_l_min -24
_diffrn_reflns_number 30416
_diffrn_reflns_theta_full 25.00
_diffrn_reflns_theta_max 25.00
_diffrn_reflns_theta_min 1.81
_exptl_absorpt_coefficient_mu 4.025
_exptl_absorpt_correction_T_max 0.4579
_exptl_absorpt_correction_T_min 0.3781
_exptl_absorpt_correction_type multi-scan
_exptl_absorpt_process_details 'Bruker, 2000.'
_exptl_crystal_colour colourless
_exptl_crystal_density_diffrn 1.622
_exptl_crystal_density_method 'not measured'
_exptl_crystal_description block
_exptl_crystal_F_000 2028
_exptl_crystal_size_max 0.3
_exptl_crystal_size_mid 0.25
_exptl_crystal_size_min 0.23
_refine_diff_density_max 1.214
_refine_diff_density_min -2.092
_refine_diff_density_rms 0.186
_refine_ls_abs_structure_details 'Flack H D (1983), Acta Cryst. A39, 876-881'
_refine_ls_abs_structure_Flack 0.068(13)
_refine_ls_extinction_method none
_refine_ls_goodness_of_fit_ref 1.323
_refine_ls_hydrogen_treatment constr
_refine_ls_matrix_type full
_refine_ls_number_parameters 300
_refine_ls_number_reflns 5038
_refine_ls_number_restraints 81
_refine_ls_restrained_S_all 1.318
_refine_ls_R_factor_all 0.0822
_refine_ls_R_factor_gt 0.0772
_refine_ls_shift/su_max 0.000
_refine_ls_shift/su_mean 0.000
_refine_ls_structure_factor_coef Fsqd
_refine_ls_weighting_details 'calc w=1/[\s^2^(Fo^2^)+(0.0569P)^2^+17.2014P] where P=(Fo^2^+2Fc^2^)/3'
_refine_ls_weighting_scheme calc
_refine_ls_wR_factor_gt 0.1525
_refine_ls_wR_factor_ref 0.1546
_reflns_number_gt 4793
_reflns_number_total 5038
_reflns_threshold_expression >2sigma(I)
_cod_data_source_file ic1003484_si_002_6.cif
_cod_data_source_block 427r
_cod_depositor_comments
;
The following automatic conversions were performed:

'_symmetry_cell_setting' value 'Trigonal' changed to 'trigonal'
according to the built-in table from CIF Core dictionary named
'cif_core.dic' version 2.4.1 from 2010-06-29.

Automatic conversion script
Id: cif_fix_values 1646 2011-03-28 12:23:43Z adriana 
;
_cod_original_cell_volume 4273(5)
_cod_original_sg_symbol_Hall 'P 31 2" '
_cod_original_sg_symbol_H-M 'P 31 2 1 '
_cod_database_code 4315756

loop_
_symmetry_equiv_pos_as_xyz
'x, y, z'
'-y, x-y, z+1/3'
'-x+y, -x, z+2/3'
'y, x, -z'
'x-y, -y, -z+2/3'
'-x, -x+y, -z+1/3'

loop_
_atom_site_label
_atom_site_type_symbol
_atom_site_fract_x
_atom_site_fract_y
_atom_site_fract_z
_atom_site_U_iso_or_equiv
_atom_site_adp_type
_atom_site_occupancy
_atom_site_symmetry_multiplicity
_atom_site_calc_flag
_atom_site_refinement_flags
_atom_site_disorder_assembly
_atom_site_disorder_group
Au1 Au 0.51613(6) 0.51613(6) 1.0000 0.0395(2) Uani 1 2 d S . .
Sb1 Sb 0.57721(8) 0.46055(8) 0.89948(4) 0.0376(3) Uani 1 1 d . . .
C1 C 0.4520(12) 0.3492(12) 0.8458(7) 0.046(3) Uani 1 1 d DU . .
C2 C 0.3811(14) 0.2740(12) 0.8872(8) 0.058(4) Uani 1 1 d DU . .
C3 C 0.2872(17) 0.2066(17) 0.8569(11) 0.088(5) Uani 1 1 d DU . .
H3 H 0.2371 0.1571 0.8822 0.106 Uiso 1 1 calc R . .
C4 C 0.2705(19) 0.2144(18) 0.7918(12) 0.090(6) Uani 1 1 d DU . .
C5 C 0.3390(19) 0.2889(18) 0.7596(11) 0.090(6) Uani 1 1 d DU . .
H5 H 0.3227 0.2979 0.7172 0.108 Uiso 1 1 calc R . .
C6 C 0.4323(15) 0.3559(12) 0.7804(7) 0.055(3) Uani 1 1 d DU . .
C7 C 0.3905(18) 0.2522(14) 0.9557(9) 0.082(6) Uani 1 1 d DU . .
H7A H 0.3299 0.1952 0.9698 0.123 Uiso 1 1 calc R . .
H7B H 0.4034 0.3081 0.9826 0.123 Uiso 1 1 calc R . .
H7C H 0.4442 0.2390 0.9599 0.123 Uiso 1 1 calc R . .
C8 C 0.169(2) 0.149(3) 0.7617(17) 0.172(15) Uani 1 1 d DU . .
H8A H 0.1678 0.0929 0.7406 0.257 Uiso 1 1 calc R . .
H8B H 0.1555 0.1858 0.7299 0.257 Uiso 1 1 calc R . .
H8C H 0.1195 0.1255 0.7956 0.257 Uiso 1 1 calc R . .
C9 C 0.5101(17) 0.4332(17) 0.7327(8) 0.084(5) Uani 1 1 d DU . .
H9A H 0.5754 0.4491 0.7464 0.126 Uiso 1 1 calc R . .
H9B H 0.5051 0.4923 0.7330 0.126 Uiso 1 1 calc R . .
H9C H 0.4980 0.4063 0.6890 0.126 Uiso 1 1 calc R . .
C10 C 0.6738(9) 0.4109(11) 0.9354(6) 0.037(3) Uani 1 1 d DU . .
C11 C 0.6605(10) 0.3157(11) 0.9217(6) 0.046(3) Uani 1 1 d DU . .
C12 C 0.7215(12) 0.2880(12) 0.9529(7) 0.055(4) Uani 1 1 d DU . .
H12 H 0.7133 0.2259 0.9438 0.066 Uiso 1 1 calc R . .
C13 C 0.7943(14) 0.3484(15) 0.9972(8) 0.060(4) Uani 1 1 d DU . .
C14 C 0.8044(13) 0.4401(13) 1.0089(7) 0.054(4) Uani 1 1 d DU . .
H14 H 0.8529 0.4816 1.0385 0.064 Uiso 1 1 calc R . .
C15 C 0.7470(11) 0.4750(11) 0.9794(6) 0.040(3) Uani 1 1 d DU . .
C16 C 0.5887(16) 0.2449(16) 0.8702(10) 0.084(7) Uani 1 1 d DU . .
H16A H 0.5772 0.1792 0.8782 0.126 Uiso 1 1 calc R . .
H16B H 0.6167 0.2662 0.8272 0.126 Uiso 1 1 calc R . .
H16C H 0.5271 0.2447 0.8730 0.126 Uiso 1 1 calc R . .
C17 C 0.8620(17) 0.3204(17) 1.0319(9) 0.080(6) Uani 1 1 d DU . .
H17A H 0.8792 0.2830 1.0026 0.120 Uiso 1 1 calc R . .
H17B H 0.8289 0.2809 1.0698 0.120 Uiso 1 1 calc R . .
H17C H 0.9211 0.3794 1.0454 0.120 Uiso 1 1 calc R . .
C18 C 0.7715(14) 0.5792(11) 0.9891(8) 0.058(4) Uani 1 1 d DU . .
H18A H 0.7968 0.6153 0.9488 0.087 Uiso 1 1 calc R . .
H18B H 0.8207 0.6092 1.0229 0.087 Uiso 1 1 calc R . .
H18C H 0.7128 0.5806 1.0018 0.087 Uiso 1 1 calc R . .
C19 C 0.6648(11) 0.5802(11) 0.8358(6) 0.042(3) Uani 1 1 d DU . .
C20 C 0.7545(12) 0.6035(12) 0.8100(6) 0.052(4) Uani 1 1 d DU . .
C21 C 0.8133(13) 0.6927(14) 0.7788(7) 0.066(5) Uani 1 1 d DU . .
H21 H 0.8742 0.7067 0.7614 0.079 Uiso 1 1 calc R . .
C22 C 0.7830(15) 0.7597(14) 0.7736(9) 0.066(5) Uani 1 1 d DU . .
C23 C 0.6944(14) 0.7412(12) 0.7968(8) 0.060(4) Uani 1 1 d DU . .
H23 H 0.6743 0.7880 0.7924 0.072 Uiso 1 1 calc R . .
C24 C 0.6343(13) 0.6524(12) 0.8271(7) 0.043(3) Uani 1 1 d DU . .
C25 C 0.7912(17) 0.5262(17) 0.8113(10) 0.087(7) Uani 1 1 d DU . .
H25A H 0.7374 0.4619 0.7998 0.131 Uiso 1 1 calc R . .
H25B H 0.8145 0.5239 0.8546 0.131 Uiso 1 1 calc R . .
H25C H 0.8442 0.5456 0.7803 0.131 Uiso 1 1 calc R . .
C26 C 0.856(2) 0.8630(19) 0.7413(14) 0.137(13) Uani 1 1 d DU . .
H26A H 0.8463 0.8586 0.6945 0.205 Uiso 1 1 calc R . .
H26B H 0.9232 0.8806 0.7509 0.205 Uiso 1 1 calc R . .
H26C H 0.8429 0.9126 0.7587 0.205 Uiso 1 1 calc R . .
C27 C 0.5286(12) 0.6287(15) 0.8504(8) 0.059(5) Uani 1 1 d DU . .
H27A H 0.4802 0.5878 0.8182 0.089 Uiso 1 1 calc R . .
H27B H 0.5276 0.6894 0.8556 0.089 Uiso 1 1 calc R . .
H27C H 0.5134 0.5942 0.8917 0.089 Uiso 1 1 calc R . .
Sb2 Sb 0.34338(11) 0.34338(11) 0.5000 0.0464(4) Uani 1 2 d S . .
F1 F 0.2774(9) 0.4137(9) 0.5204(6) 0.081(3) Uani 1 1 d . . .
F2 F 0.235(2) 0.235(2) 0.5000 0.25(2) Uani 1 2 d S . .
F3 F 0.4498(16) 0.4498(16) 0.5000 0.31(3) Uani 1 2 d S . .
F4 F 0.355(3) 0.323(3) 0.5823(8) 0.32(2) Uani 1 1 d . . .

loop_
_atom_site_aniso_label
_atom_site_aniso_U_11
_atom_site_aniso_U_22
_atom_site_aniso_U_33
_atom_site_aniso_U_23
_atom_site_aniso_U_13
_atom_site_aniso_U_12
Au1 0.0516(4) 0.0516(4) 0.0277(4) -0.00388(17) 0.00388(17) 0.0350(5)
Sb1 0.0524(6) 0.0444(6) 0.0277(5) -0.0025(4) 0.0017(4) 0.0329(5)
C1 0.062(9) 0.064(9) 0.035(6) -0.022(5) -0.012(5) 0.050(7)
C2 0.077(10) 0.052(9) 0.058(7) -0.011(6) -0.002(7) 0.042(7)
C3 0.083(12) 0.079(13) 0.095(11) -0.033(10) -0.011(9) 0.035(8)
C4 0.097(13) 0.076(13) 0.105(12) -0.064(10) -0.044(10) 0.049(8)
C5 0.120(14) 0.096(16) 0.072(12) -0.032(9) -0.058(10) 0.068(9)
C6 0.098(10) 0.058(8) 0.043(7) -0.025(5) -0.041(7) 0.065(8)
C7 0.108(17) 0.059(12) 0.062(9) 0.004(8) 0.006(9) 0.028(12)
C8 0.115(18) 0.18(3) 0.17(3) -0.10(2) -0.077(18) 0.041(16)
C9 0.134(14) 0.116(16) 0.034(8) -0.005(8) -0.019(9) 0.086(11)
C10 0.044(8) 0.057(7) 0.031(7) 0.001(5) 0.001(5) 0.041(7)
C11 0.056(9) 0.041(7) 0.048(8) 0.007(6) 0.007(6) 0.030(7)
C12 0.076(11) 0.038(8) 0.064(10) 0.010(6) 0.006(7) 0.039(8)
C13 0.070(11) 0.098(11) 0.038(9) 0.001(8) 0.009(6) 0.061(10)
C14 0.060(10) 0.076(10) 0.036(8) -0.007(7) -0.012(7) 0.042(9)
C15 0.048(8) 0.054(7) 0.022(6) 0.002(5) 0.009(5) 0.029(6)
C16 0.107(16) 0.100(14) 0.088(14) -0.056(11) -0.027(10) 0.083(13)
C17 0.111(16) 0.097(16) 0.063(12) 0.013(11) 0.000(10) 0.076(14)
C18 0.080(13) 0.054(8) 0.046(9) -0.011(7) 0.005(9) 0.038(9)
C19 0.066(8) 0.062(9) 0.030(7) 0.025(7) 0.008(6) 0.056(8)
C20 0.066(9) 0.067(9) 0.042(9) 0.004(7) 0.002(7) 0.048(8)
C21 0.071(11) 0.090(11) 0.056(10) 0.021(9) 0.022(9) 0.056(9)
C22 0.086(12) 0.068(10) 0.061(11) 0.023(9) 0.027(10) 0.051(10)
C23 0.090(11) 0.052(9) 0.061(10) 0.017(8) 0.018(9) 0.054(9)
C24 0.076(9) 0.053(8) 0.030(7) 0.005(6) 0.006(7) 0.055(7)
C25 0.116(17) 0.120(16) 0.082(14) 0.044(13) 0.060(13) 0.101(15)
C26 0.115(19) 0.103(17) 0.20(3) 0.09(2) 0.06(2) 0.057(16)
C27 0.054(8) 0.099(14) 0.048(10) -0.001(9) -0.017(7) 0.055(9)
Sb2 0.0585(8) 0.0585(8) 0.0387(8) 0.0002(3) -0.0002(3) 0.0418(9)
F1 0.090(8) 0.093(9) 0.096(8) -0.001(7) 0.004(6) 0.072(7)
F2 0.135(19) 0.135(19) 0.52(7) 0.014(13) -0.014(13) 0.10(2)
F3 0.085(13) 0.085(13) 0.77(11) -0.025(17) 0.025(17) 0.042(15)
F4 0.58(6) 0.66(6) 0.067(11) -0.03(2) -0.05(2) 0.56(6)

loop_
_atom_type_symbol
_atom_type_description
_atom_type_scat_dispersion_real
_atom_type_scat_dispersion_imag
_atom_type_scat_source
C C 0.0033 0.0016 'International Tables Vol C Tables 4.2.6.8 and 6.1.1.4'
H H 0.0000 0.0000 'International Tables Vol C Tables 4.2.6.8 and 6.1.1.4'
F F 0.0171 0.0103 'International Tables Vol C Tables 4.2.6.8 and 6.1.1.4'
Sb Sb -0.5866 1.5461 'International Tables Vol C Tables 4.2.6.8 and 6.1.1.4'
Au Au -2.0133 8.8022 'International Tables Vol C Tables 4.2.6.8 and 6.1.1.4'

loop_
_geom_angle_atom_site_label_1
_geom_angle_atom_site_label_2
_geom_angle_atom_site_label_3
_geom_angle
_geom_angle_site_symmetry_1
_geom_angle_site_symmetry_3
_geom_angle_publ_flag
Sb1 Au1 Sb1 178.10(6) 4_557 . ?
C19 Sb1 C10 105.6(5) . . ?
C19 Sb1 C1 109.0(6) . . ?
C10 Sb1 C1 113.6(5) . . ?
C19 Sb1 Au1 111.9(4) . . ?
C10 Sb1 Au1 107.2(3) . . ?
C1 Sb1 Au1 109.6(4) . . ?
C6 C1 C2 121.7(16) . . ?
C6 C1 Sb1 125.1(14) . . ?
C2 C1 Sb1 112.4(11) . . ?
C1 C2 C3 115.7(17) . . ?
C1 C2 C7 129.3(17) . . ?
C3 C2 C7 114.9(19) . . ?
C4 C3 C2 121(2) . . ?
C5 C4 C3 117(2) . . ?
C5 C4 C8 121(3) . . ?
C3 C4 C8 121(3) . . ?
C4 C5 C6 128(2) . . ?
C5 C6 C1 115.6(19) . . ?
C5 C6 C9 121.3(16) . . ?
C1 C6 C9 123.1(16) . . ?
C15 C10 C11 120.8(12) . . ?
C15 C10 Sb1 115.5(10) . . ?
C11 C10 Sb1 123.4(10) . . ?
C12 C11 C10 118.2(14) . . ?
C12 C11 C16 117.5(15) . . ?
C10 C11 C16 124.1(14) . . ?
C11 C12 C13 123.1(15) . . ?
C14 C13 C12 116.6(15) . . ?
C14 C13 C17 119.1(18) . . ?
C12 C13 C17 124.3(18) . . ?
C13 C14 C15 124.6(16) . . ?
C14 C15 C10 116.7(14) . . ?
C14 C15 C18 120.4(15) . . ?
C10 C15 C18 122.5(14) . . ?
C20 C19 C24 116.2(14) . . ?
C20 C19 Sb1 126.5(10) . . ?
C24 C19 Sb1 116.6(10) . . ?
C19 C20 C21 121.6(14) . . ?
C19 C20 C25 120.5(15) . . ?
C21 C20 C25 117.8(15) . . ?
C22 C21 C20 120.2(16) . . ?
C21 C22 C23 121.6(17) . . ?
C21 C22 C26 118.1(19) . . ?
C23 C22 C26 120.2(17) . . ?
C22 C23 C24 119.0(15) . . ?
C23 C24 C19 121.4(15) . . ?
C23 C24 C27 118.8(13) . . ?
C19 C24 C27 119.8(14) . . ?
F3 Sb2 F2 180.0(15) . . ?
F3 Sb2 F4 92.3(16) . . ?
F2 Sb2 F4 87.7(16) . . ?
F3 Sb2 F4 92.3(16) . 4_556 ?
F2 Sb2 F4 87.7(16) . 4_556 ?
F4 Sb2 F4 175(3) . 4_556 ?
F3 Sb2 F1 89.0(4) . . ?
F2 Sb2 F1 91.0(4) . . ?
F4 Sb2 F1 91.7(8) . . ?
F4 Sb2 F1 88.4(8) 4_556 . ?
F3 Sb2 F1 89.0(4) . 4_556 ?
F2 Sb2 F1 91.0(4) . 4_556 ?
F4 Sb2 F1 88.4(8) . 4_556 ?
F4 Sb2 F1 91.7(8) 4_556 4_556 ?
F1 Sb2 F1 177.9(8) . 4_556 ?

loop_
_geom_bond_atom_site_label_1
_geom_bond_atom_site_label_2
_geom_bond_distance
_geom_bond_site_symmetry_2
_geom_bond_publ_flag
Au1 Sb1 2.5806(19) 4_557 ?
Au1 Sb1 2.5806(18) . ?
Sb1 C19 2.114(14) . ?
Sb1 C10 2.135(12) . ?
Sb1 C1 2.151(16) . ?
C1 C6 1.38(2) . ?
C1 C2 1.42(2) . ?
C2 C3 1.44(3) . ?
C2 C7 1.46(2) . ?
C3 C4 1.37(3) . ?
C4 C5 1.29(3) . ?
C4 C8 1.52(3) . ?
C5 C6 1.36(3) . ?
C6 C9 1.55(3) . ?
C10 C15 1.40(2) . ?
C10 C11 1.42(2) . ?
C11 C12 1.38(2) . ?
C11 C16 1.53(2) . ?
C12 C13 1.38(3) . ?
C13 C14 1.38(2) . ?
C13 C17 1.50(2) . ?
C14 C15 1.39(2) . ?
C15 C18 1.48(2) . ?
C19 C20 1.36(2) . ?
C19 C24 1.434(18) . ?
C20 C21 1.38(2) . ?
C20 C25 1.57(2) . ?
C21 C22 1.35(2) . ?
C22 C23 1.35(2) . ?
C22 C26 1.58(3) . ?
C23 C24 1.37(2) . ?
C24 C27 1.57(2) . ?
Sb2 F3 1.66(3) . ?
Sb2 F2 1.69(3) . ?
Sb2 F4 1.729(17) . ?
Sb2 F4 1.729(17) 4_556 ?
Sb2 F1 1.884(10) . ?
Sb2 F1 1.884(10) 4_556 ?
